data_2206401
loop_
_publ_author_name
'Prior, Timothy J.'

_publ_section_title
;
 A synchrotron study of mercury(I) acetate
;
_journal_coeditor_code CV6547
_journal_issue 8
_journal_name_full 'Acta Crystallographica Section E'
_journal_page_first m1523
_journal_page_last m1524
_journal_paper_doi 10.1107/S160053680502163X
_journal_volume 61
_journal_year 2005
_chemical_formula_iupac '[Hg (C2 H3 O2)]'
_chemical_formula_moiety 'C2 H3 Hg O2'
_chemical_formula_sum 'C2 H3 Hg O2'
_chemical_formula_weight 259.63
_chemical_name_common
;
Mercury(I) acetate
;
_chemical_name_systematic
;
Mercury(I) acetate
;
_space_group_IT_number 12
_symmetry_cell_setting monoclinic
_symmetry_space_group_name_Hall '-C 2y'
_symmetry_space_group_name_H-M 'C 1 2/m 1'
_atom_sites_solution_hydrogens geom
_atom_sites_solution_primary direct
_atom_sites_solution_secondary difmap
_audit_creation_method SHELXL-97
_cell_angle_alpha 90.00
_cell_angle_beta 99.779(7)
_cell_angle_gamma 90.00
_cell_formula_units_Z 4
_cell_length_a 5.133(3)
_cell_length_b 5.866(3)
_cell_length_c 12.202(6)
_cell_measurement_reflns_used 1173
_cell_measurement_temperature 150(2)
_cell_measurement_theta_max 32.44
_cell_measurement_theta_min 4.04
_cell_volume 362.1(3)
_computing_cell_refinement APEXII
_computing_data_collection 'APEXII (Bruker, 2004)'
_computing_data_reduction APEXII
_computing_molecular_graphics 'WinGX (Version 1.164; Farrugia, 1999)'
_computing_publication_material SHELXL-97
_computing_structure_refinement 'SHELXL-97 (Sheldrick, 1997)'
_computing_structure_solution 'SHELXS-97 (Sheldrick, 1997)'
_diffrn_ambient_temperature 150(2)
_diffrn_measured_fraction_theta_full 0.951
_diffrn_measured_fraction_theta_max 0.951
_diffrn_measurement_device_type 'Bruker D8 diffractometer'
_diffrn_measurement_method '\w rotation with narrow frame'
_diffrn_radiation_monochromator 'silicon 111'
_diffrn_radiation_source 'Daresbury SRS, Station 16.2SMX'
_diffrn_radiation_type synchrotron
_diffrn_radiation_wavelength 0.84640
_diffrn_reflns_av_R_equivalents 0.0459
_diffrn_reflns_av_sigmaI/netI 0.0496
_diffrn_reflns_limit_h_max 6
_diffrn_reflns_limit_h_min -6
_diffrn_reflns_limit_k_max 7
_diffrn_reflns_limit_k_min -7
_diffrn_reflns_limit_l_max 15
_diffrn_reflns_limit_l_min -15
_diffrn_reflns_number 1173
_diffrn_reflns_theta_full 32.44
_diffrn_reflns_theta_max 32.44
_diffrn_reflns_theta_min 4.04
_diffrn_standards_decay_% 0
_diffrn_standards_interval_count 0
_diffrn_standards_interval_time 0
_diffrn_standards_number 0
_exptl_absorpt_coefficient_mu 79.551
_exptl_absorpt_correction_T_max 0.672
_exptl_absorpt_correction_T_min 0.204
_exptl_absorpt_correction_type multi-scan
_exptl_absorpt_process_details '(SADABS; Sheldrick, 2003)'
_exptl_crystal_colour colourless
_exptl_crystal_density_diffrn 4.763
_exptl_crystal_density_method 'not measured'
_exptl_crystal_description plate
_exptl_crystal_F_000 444
_exptl_crystal_size_max 0.02
_exptl_crystal_size_mid 0.015
_exptl_crystal_size_min 0.005
_refine_diff_density_max 2.891
_refine_diff_density_min -5.573
_refine_ls_extinction_method none
_refine_ls_goodness_of_fit_ref 1.101
_refine_ls_hydrogen_treatment constr
_refine_ls_matrix_type full
_refine_ls_number_parameters 33
_refine_ls_number_reflns 404
_refine_ls_number_restraints 24
_refine_ls_restrained_S_all 1.089
_refine_ls_R_factor_all 0.0431
_refine_ls_R_factor_gt 0.0428
_refine_ls_shift/su_max 0.000
_refine_ls_shift/su_mean 0.000
_refine_ls_structure_factor_coef Fsqd
_refine_ls_weighting_details 'calc w = 1/[\s^2^(Fo^2^)+(0.0852P)^2^] where P = (Fo^2^+2Fc^2^)/3'
_refine_ls_weighting_scheme calc
_refine_ls_wR_factor_gt 0.1084
_refine_ls_wR_factor_ref 0.1086
_reflns_number_gt 395
_reflns_number_total 404
_reflns_threshold_expression I>2\s(I)
_cod_data_source_file cv6547.cif
_cod_data_source_block I
_cod_depositor_comments
;
The following automatic conversions were performed:
'_geom_bond_publ_flag' value 'Y' changed to 'y' according to
'/home/saulius/struct/CIF-dictionaries/cif_core.dic' dictionary named
'cif_core.dic' version 2.4.1 from 2010-06-29 (5
times).

'_geom_angle_publ_flag' value 'Y' changed to 'y' according to
'/home/saulius/struct/CIF-dictionaries/cif_core.dic' dictionary named
'cif_core.dic' version 2.4.1 from 2010-06-29 (5 times).

Automatic conversion script
Id: cif_fix_enum 1527 2010-12-29 10:47:43Z saulius 

The following automatic conversions were performed:

'_geom_bond_publ_flag' value 'Y' changed to 'y' according to
/home/saulius/struct/CIF-dictionaries/cif_core.dic dictionary named
'cif_core.dic' version 2.4.1 from 2010-06-29 (5
times).

'_geom_angle_publ_flag' value 'Y' changed to 'y' according
to /home/saulius/struct/CIF-dictionaries/cif_core.dic dictionary
named 'cif_core.dic' version 2.4.1 from 2010-06-29 (5 times).

Automatic conversion script
Id: cif_fix_values 1715 2011-07-08 13:25:40Z adriana 
;
_cod_original_sg_symbol_H-M 'C 2/m'
_cod_database_code 2206401
_cod_database_fobs_code 2206401

loop_
_symmetry_equiv_pos_as_xyz
'x, y, z'
'-x, y, -z'
'x+1/2, y+1/2, z'
'-x+1/2, y+1/2, -z'
'-x, -y, -z'
'x, -y, z'
'-x+1/2, -y+1/2, -z'
'x+1/2, -y+1/2, z'

loop_
_atom_site_label
_atom_site_fract_x
_atom_site_fract_y
_atom_site_fract_z
_atom_site_U_iso_or_equiv
_atom_site_adp_type
_atom_site_calc_flag
_atom_site_refinement_flags
_atom_site_occupancy
_atom_site_type_symbol
Hg1 -0.38573(10) 0.0000 0.09993(4) 0.0116(4) Uani d S 1 Hg
O1 -0.177(2) 0.0000 0.2686(10) 0.019(3) Uani d SU 1 O
C1 0.063(2) 0.0000 0.2661(9) 0.004(2) Uani d SU 1 C
O2 0.1553(19) 0.0000 0.1768(9) 0.027(3) Uani d SU 1 O
C2 0.246(3) 0.0000 0.3761(10) 0.008(2) Uani d SU 1 C
H2A 0.1809 -0.1070 0.4268 0.012 Uiso calc PR 0.50 H
H2B 0.2544 0.1536 0.4081 0.012 Uiso calc PR 0.50 H
H2C 0.4236 -0.0466 0.3652 0.012 Uiso calc PR 0.50 H

loop_
_atom_site_aniso_label
_atom_site_aniso_U_11
_atom_site_aniso_U_22
_atom_site_aniso_U_33
_atom_site_aniso_U_12
_atom_site_aniso_U_13
_atom_site_aniso_U_23
Hg1 0.0098(5) 0.0144(5) 0.0094(5) 0.000 -0.0018(3) 0.000
O1 0.015(5) 0.035(5) 0.008(5) 0.000 0.005(4) 0.000
C1 0.003(2) 0.003(2) 0.004(2) 0.000 0.0001(10) 0.000
O2 0.012(5) 0.056(7) 0.016(5) 0.000 0.006(4) 0.000
C2 0.008(5) 0.010(4) 0.005(5) 0.000 -0.002(4) 0.000

loop_
_atom_type_symbol
_atom_type_description
_atom_type_scat_dispersion_real
_atom_type_scat_dispersion_imag
_atom_type_scat_source
C C 0.0033 0.0016 'International Tables Vol C Tables 4.2.6.8 and 6.1.1.4'
H H 0.0000 0.0000 'International Tables Vol C Tables 4.2.6.8 and 6.1.1.4'
O O 0.0106 0.0060 'International Tables Vol C Tables 4.2.6.8 and 6.1.1.4'
Hg Hg -2.3894 9.2266 'International Tables Vol C Tables 4.2.6.8 and 6.1.1.4'

loop_
_geom_angle_atom_site_label_1
_geom_angle_atom_site_label_2
_geom_angle_atom_site_label_3
_geom_angle_site_symmetry_3
_geom_angle
_geom_angle_publ_flag
O1 Hg1 Hg1 5_455 178.0(3) y
C1 O1 Hg1 . 108.2(9) y
O1 C1 O2 . 122.9(11) y
O1 C1 C2 . 117.0(11) y
O2 C1 C2 . 120.2(9) y
C1 C2 H2A . 109.5 ?
C1 C2 H2B . 109.5 ?
H2A C2 H2B . 109.5 ?
C1 C2 H2C . 109.5 ?
H2A C2 H2C . 109.5 ?
H2B C2 H2C . 109.5 ?

loop_
_geom_bond_atom_site_label_1
_geom_bond_atom_site_label_2
_geom_bond_site_symmetry_2
_geom_bond_distance
_geom_bond_publ_flag
Hg1 O1 . 2.152(12) y
Hg1 Hg1 5_455 2.5202(15) y
O1 C1 . 1.239(15) y
C1 O2 . 1.259(15) y
C1 C2 . 1.503(16) y
C2 H2A . 0.9800 ?
C2 H2B . 0.9800 ?
C2 H2C . 0.9800 ?
